data_1566763
loop_
_publ_author_name
'Evans, Matthew J.'
'Anker, Mathew D.'
'McMullin, Claire L.'
'Neale, Samuel E.'
'Rajabi, Nasir A.'
'Coles, Martyn P.'

_publ_section_title
;
 Carbon--chalcogen bond formation initiated by [Al(NONDipp)(E)]&#x2212;
 anions containing Al--E{16} (E{16} = S, Se) multiple bonds
;
_journal_name_full 'Chemical Science'
_journal_paper_doi 10.1039/D2SC01064J
_journal_year 2022
_chemical_formula_moiety 'C53 H80 Al K N2 O5 Se Si2'
_chemical_formula_sum 'C53 H80 Al K N2 O5 Se Si2'
_chemical_formula_weight 1026.41
_space_group_IT_number 14
_space_group_name_Hall '-P 2yn'
_space_group_name_H-M_alt 'P 1 21/n 1'
_symmetry_cell_setting monoclinic
_symmetry_Int_Tables_number 14
_symmetry_space_group_name_Hall '-P 2yn'
_symmetry_space_group_name_H-M 'P 1 21/n 1'
_atom_sites_solution_hydrogens geom
_audit_conform_dict_location ftp://ftp.iucr.org/pub/cif_core.dic
_audit_conform_dict_name cif_core.dic
_audit_conform_dict_version 2.4.3
_audit_creation_date 2021-06-02T19:10:24-00:00
_audit_creation_method 'WinGX routine CIF_UPDATE'
_audit_update_record
;
2021-07-17 deposited with the CCDC.	2022-03-31 downloaded from the CCDC.
;
_cell_angle_alpha 90
_cell_angle_beta 92.6949(8)
_cell_angle_gamma 90
_cell_formula_units_Z 4
_cell_length_a 9.75833(9)
_cell_length_b 31.8983(3)
_cell_length_c 17.54162(15)
_cell_measurement_reflns_used 18172
_cell_measurement_temperature 120.01(10)
_cell_measurement_theta_max 73.408
_cell_measurement_theta_min 4.74
_cell_measurement_wavelength 1.54184
_cell_volume 5454.21(9)
_computing_cell_refinement 'CrysAlisPro 1.171.40.53 (Rigaku OD, 2019)'
_computing_data_collection 'CrysAlisPro 1.171.40.53 (Rigaku OD, 2019)'
_computing_data_reduction 'CrysAlisPro 1.171.40.53 (Rigaku OD, 2019)'
_computing_molecular_graphics 'Ortep for Windows (Farrugia, 2012)'
_computing_publication_material 'WinGX publication routines (Farrugia, 2012)'
_computing_structure_refinement 'SHELXL-2014/6 (Sheldrick, 2014)'
_diffrn_ambient_temperature 120.01(10)
_diffrn_detector 'CCD plate'
_diffrn_detector_area_resol_mean 8.0856
_diffrn_measured_fraction_theta_full 0.9773
_diffrn_measured_fraction_theta_max 0.9886
_diffrn_measurement_device 'four-circle diffractometer'
_diffrn_measurement_device_type 'SuperNova, Dual, Cu at home/near, EosS2'
_diffrn_measurement_method '\w scans'
_diffrn_orient_matrix_type 'CrysAlisPro convention (1999,Acta A55,543-557)'
_diffrn_orient_matrix_UB_11 -0.0998348
_diffrn_orient_matrix_UB_12 0.0373167
_diffrn_orient_matrix_UB_13 -0.0081209
_diffrn_orient_matrix_UB_21 0.1023197
_diffrn_orient_matrix_UB_22 0.0275341
_diffrn_orient_matrix_UB_23 0.0470521
_diffrn_orient_matrix_UB_31 0.067398
_diffrn_orient_matrix_UB_32 0.0134804
_diffrn_orient_matrix_UB_33 -0.0738265
_diffrn_radiation_monochromator mirror
_diffrn_radiation_probe x-ray
_diffrn_radiation_type 'Cu K\a'
_diffrn_radiation_wavelength 1.54184
_diffrn_reflns_av_R_equivalents 0.0272
_diffrn_reflns_av_unetI/netI 0.0431
_diffrn_reflns_Laue_measured_fraction_full 0.999
_diffrn_reflns_Laue_measured_fraction_max 0.99
_diffrn_reflns_limit_h_max 11
_diffrn_reflns_limit_h_min -11
_diffrn_reflns_limit_k_max 39
_diffrn_reflns_limit_k_min -39
_diffrn_reflns_limit_l_max 21
_diffrn_reflns_limit_l_min -21
_diffrn_reflns_number 40652
_diffrn_reflns_point_group_measured_fraction_full 0.999
_diffrn_reflns_point_group_measured_fraction_max 0.99
_diffrn_reflns_theta_full 74.0807
_diffrn_reflns_theta_max 73.5402
_diffrn_reflns_theta_min 3.7476
_diffrn_source 'micro-focus sealed X-ray tube'
_exptl_absorpt_coefficient_mu 2.548
_exptl_absorpt_correction_T_max 0.966
_exptl_absorpt_correction_T_min 0.801
_exptl_absorpt_correction_type gaussian
_exptl_absorpt_process_details
;
        CrysAlisPro 1.171.40.53 (Rigaku Oxford Diffraction, 2019)
Numerical absorption correction based on gaussian integration over
                        a multifaceted crystal model
        Empirical absorption correction using spherical harmonics,
 implemented in SCALE3 ABSPACK scaling algorithm.
;
_exptl_crystal_colour colourless
_exptl_crystal_density_diffrn 1.25
_exptl_crystal_density_method 'not measured'
_exptl_crystal_description plate
_exptl_crystal_F_000 2184
_exptl_crystal_size_max 0.138
_exptl_crystal_size_mid 0.083
_exptl_crystal_size_min 0.06
_refine_diff_density_max 0.91
_refine_diff_density_min -0.466
_refine_diff_density_rms 0.05
_refine_ls_extinction_method none
_refine_ls_goodness_of_fit_ref 1.023
_refine_ls_hydrogen_treatment constr
_refine_ls_matrix_type full
_refine_ls_number_constraints 0
_refine_ls_number_parameters 632
_refine_ls_number_reflns 10877
_refine_ls_number_restraints 0
_refine_ls_restrained_S_all 1.023
_refine_ls_R_factor_all 0.0361
_refine_ls_R_factor_gt 0.0311
_refine_ls_shift/su_max 0.001
_refine_ls_shift/su_mean 0
_refine_ls_structure_factor_coef Fsqd
_refine_ls_weighting_details 'w=1/[\s^2^(Fo^2^)+(0.0371P)^2^+3.0592P] where P=(Fo^2^+2Fc^2^)/3'
_refine_ls_weighting_scheme calc
_refine_ls_wR_factor_gt 0.0761
_refine_ls_wR_factor_ref 0.0789
_reflns_number_gt 9743
_reflns_number_total 10877
_reflns_threshold_expression 'I > 2\s(I)'
_cod_data_source_file d2sc01064j2.cif
_cod_data_source_block '[K(THF)[3-Se]'
_cod_original_cell_volume 5454.21(8)
_cod_database_code 1566763

loop_
_symmetry_equiv_pos_as_xyz
'x, y, z'
'-x+1/2, y+1/2, -z+1/2'
'-x, -y, -z'
'x-1/2, -y-1/2, z-1/2'

loop_
_atom_site_label
_atom_site_type_symbol
_atom_site_fract_x
_atom_site_fract_y
_atom_site_fract_z
_atom_site_U_iso_or_equiv
_atom_site_adp_type
_atom_site_occupancy
_atom_site_calc_flag
_atom_site_disorder_assembly
_atom_site_disorder_group
Se Se 0.71083(2) 0.09275(2) 0.33663(2) 0.01869(5) Uani 1 d . .
K K 0.70443(4) -0.00286(2) 0.25749(2) 0.02876(9) Uani 1 d . .
Si1 Si 0.82803(4) 0.16754(2) 0.08751(2) 0.01704(9) Uani 1 d . .
Si2 Si 0.71114(4) 0.23318(2) 0.18756(2) 0.01671(9) Uani 1 d . .
Al Al 0.80895(5) 0.14639(2) 0.25776(2) 0.01513(9) Uani 1 d . .
O1 O 0.74953(13) 0.21147(4) 0.10635(6) 0.0216(2) Uani 1 d . .
O2 O 0.95435(12) 0.13293(4) 0.31669(6) 0.0192(2) Uani 1 d . .
O3 O 0.46974(18) -0.04780(5) 0.24072(13) 0.0568(5) Uani 1 d . .
O4 O 0.8048(2) -0.07259(5) 0.19397(9) 0.0476(4) Uani 1 d . .
O5 O 0.69819(15) -0.04758(5) 0.39013(8) 0.0356(3) Uani 1 d . .
N1 N 0.78798(13) 0.13116(4) 0.15597(7) 0.0163(2) Uani 1 d . .
N2 N 0.78802(13) 0.20393(4) 0.26059(7) 0.0165(3) Uani 1 d . .
C1 C 0.73356(17) 0.09156(5) 0.13152(8) 0.0172(3) Uani 1 d . .
C2 C 0.58988(18) 0.08534(5) 0.12282(10) 0.0226(3) Uani 1 d . .
C3 C 0.53921(18) 0.04717(6) 0.09454(10) 0.0258(3) Uani 1 d . .
H3 H 0.4428 0.0433 0.0883 0.031 Uiso 1 calc . .
C4 C 0.62569(19) 0.01484(5) 0.07533(10) 0.0252(3) Uani 1 d . .
H4 H 0.5895 -0.0108 0.0557 0.03 Uiso 1 calc . .
C5 C 0.76600(19) 0.02065(5) 0.08529(9) 0.0231(3) Uani 1 d . .
H5 H 0.826 -0.0014 0.0723 0.028 Uiso 1 calc . .
C6 C 0.82148(17) 0.05818(5) 0.11400(9) 0.0199(3) Uani 1 d . .
C7 C 0.48807(19) 0.11921(6) 0.14233(13) 0.0341(4) Uani 1 d . .
H7 H 0.5417 0.1443 0.1607 0.041 Uiso 1 calc . .
C8 C 0.3993(2) 0.13262(8) 0.07241(15) 0.0461(6) Uani 1 d . .
H8A H 0.4585 0.1419 0.0321 0.069 Uiso 1 calc . .
H8B H 0.3391 0.1557 0.0864 0.069 Uiso 1 calc . .
H8C H 0.3435 0.1088 0.054 0.069 Uiso 1 calc . .
C9 C 0.3961(2) 0.10566(8) 0.20647(13) 0.0412(5) Uani 1 d . .
H9A H 0.341 0.0814 0.1896 0.062 Uiso 1 calc . .
H9B H 0.3353 0.1289 0.219 0.062 Uiso 1 calc . .
H9C H 0.4534 0.0981 0.2518 0.062 Uiso 1 calc . .
C10 C 0.97666(18) 0.06165(6) 0.12420(11) 0.0255(4) Uani 1 d . .
H10 H 0.9989 0.0884 0.1519 0.031 Uiso 1 calc . .
C11 C 1.0423(2) 0.06332(7) 0.04660(13) 0.0376(5) Uani 1 d . .
H11A H 1.0211 0.0374 0.0183 0.056 Uiso 1 calc . .
H11B H 1.1419 0.0662 0.0544 0.056 Uiso 1 calc . .
H11C H 1.0057 0.0874 0.0175 0.056 Uiso 1 calc . .
C12 C 1.0381(2) 0.02539(7) 0.17123(12) 0.0345(4) Uani 1 d . .
H12A H 0.9967 0.0246 0.221 0.052 Uiso 1 calc . .
H12B H 1.1375 0.0294 0.1786 0.052 Uiso 1 calc . .
H12C H 1.0197 -0.0011 0.1443 0.052 Uiso 1 calc . .
C13 C 0.76816(19) 0.15109(6) -0.01036(9) 0.0256(3) Uani 1 d . .
H13A H 0.6676 0.1508 -0.0141 0.038 Uiso 1 calc . .
H13B H 0.803 0.123 -0.0208 0.038 Uiso 1 calc . .
H13C H 0.8023 0.1709 -0.0477 0.038 Uiso 1 calc . .
C14 C 1.01727(18) 0.17769(6) 0.08815(10) 0.0258(3) Uani 1 d . .
H14A H 1.0334 0.2072 0.0756 0.039 Uiso 1 calc . .
H14B H 1.0588 0.1597 0.0502 0.039 Uiso 1 calc . .
H14C H 1.0585 0.1715 0.1389 0.039 Uiso 1 calc . .
C15 C 0.51962(18) 0.23457(6) 0.18810(10) 0.0248(3) Uani 1 d . .
H15A H 0.4822 0.2441 0.1383 0.037 Uiso 1 calc . .
H15B H 0.4913 0.2539 0.2278 0.037 Uiso 1 calc . .
H15C H 0.4849 0.2064 0.1985 0.037 Uiso 1 calc . .
C16 C 0.7745(2) 0.28836(5) 0.18781(11) 0.0273(4) Uani 1 d . .
H16A H 0.8668 0.2891 0.1681 0.041 Uiso 1 calc . .
H16B H 0.7776 0.2993 0.2401 0.041 Uiso 1 calc . .
H16C H 0.7125 0.3056 0.1554 0.041 Uiso 1 calc . .
C17 C 0.84178(17) 0.22679(5) 0.32672(9) 0.0187(3) Uani 1 d . .
C18 C 0.76028(18) 0.23345(5) 0.39020(9) 0.0213(3) Uani 1 d . .
C19 C 0.8165(2) 0.25526(6) 0.45349(10) 0.0273(4) Uani 1 d . .
H19 H 0.7618 0.2599 0.4961 0.033 Uiso 1 calc . .
C20 C 0.9494(2) 0.27027(6) 0.45550(11) 0.0306(4) Uani 1 d . .
H20 H 0.9863 0.2846 0.4993 0.037 Uiso 1 calc . .
C21 C 1.02826(19) 0.26423(6) 0.39295(11) 0.0281(4) Uani 1 d . .
H21 H 1.1196 0.2746 0.3942 0.034 Uiso 1 calc . .
C22 C 0.97682(18) 0.24323(5) 0.32804(10) 0.0223(3) Uani 1 d . .
C23 C 0.61258(18) 0.21859(5) 0.39256(10) 0.0238(3) Uani 1 d . .
H23 H 0.5902 0.2023 0.3449 0.029 Uiso 1 calc . .
C24 C 0.5899(2) 0.18986(7) 0.46098(12) 0.0363(4) Uani 1 d . .
H24A H 0.6501 0.1654 0.4585 0.054 Uiso 1 calc . .
H24B H 0.494 0.1807 0.4597 0.054 Uiso 1 calc . .
H24C H 0.6111 0.2052 0.5084 0.054 Uiso 1 calc . .
C25 C 0.5144(2) 0.25600(6) 0.39439(11) 0.0311(4) Uani 1 d . .
H25A H 0.5351 0.2726 0.4405 0.047 Uiso 1 calc . .
H25B H 0.4197 0.2458 0.3946 0.047 Uiso 1 calc . .
H25C H 0.5257 0.2735 0.3492 0.047 Uiso 1 calc . .
C26 C 1.07060(18) 0.23804(6) 0.26170(11) 0.0255(4) Uani 1 d . .
H26 H 1.0124 0.2292 0.2161 0.031 Uiso 1 calc . .
C27 C 1.1433(2) 0.27898(6) 0.24111(13) 0.0350(4) Uani 1 d . .
H27A H 1.0756 0.3016 0.2353 0.053 Uiso 1 calc . .
H27B H 1.1892 0.2752 0.1931 0.053 Uiso 1 calc . .
H27C H 1.2114 0.2862 0.2818 0.053 Uiso 1 calc . .
C28 C 1.17765(19) 0.20369(6) 0.27798(12) 0.0309(4) Uani 1 d . .
H28A H 1.2331 0.2108 0.3242 0.046 Uiso 1 calc . .
H28B H 1.2372 0.2014 0.2347 0.046 Uiso 1 calc . .
H28C H 1.1311 0.1769 0.2854 0.046 Uiso 1 calc . .
C29 C 0.91148(16) 0.10380(5) 0.37017(9) 0.0185(3) Uani 1 d . .
C30 C 0.91719(17) 0.12211(5) 0.45086(9) 0.0207(3) Uani 1 d . .
C31 C 0.84775(19) 0.10352(5) 0.50972(10) 0.0236(3) Uani 1 d . .
H31 H 0.7945 0.079 0.4998 0.028 Uiso 1 calc . .
C32 C 0.8558(2) 0.12051(6) 0.58277(10) 0.0304(4) Uani 1 d . .
H32 H 0.808 0.1077 0.6225 0.037 Uiso 1 calc . .
C33 C 0.9339(2) 0.15628(6) 0.59775(10) 0.0331(4) Uani 1 d . .
H33 H 0.9392 0.1681 0.6475 0.04 Uiso 1 calc . .
C34 C 1.0035(2) 0.17454(6) 0.53966(11) 0.0328(4) Uani 1 d . .
H34 H 1.057 0.199 0.5497 0.039 Uiso 1 calc . .
C35 C 0.9961(2) 0.15749(6) 0.46639(10) 0.0270(4) Uani 1 d . .
H35 H 1.0452 0.1702 0.427 0.032 Uiso 1 calc . .
C36 C 1.00170(17) 0.06494(5) 0.36962(9) 0.0202(3) Uani 1 d . .
C37 C 1.13709(19) 0.06971(6) 0.34874(10) 0.0255(3) Uani 1 d . .
H37 H 1.168 0.0963 0.3321 0.031 Uiso 1 calc . .
C38 C 1.2271(2) 0.03591(6) 0.35212(11) 0.0306(4) Uani 1 d . .
H38 H 1.319 0.0395 0.3377 0.037 Uiso 1 calc . .
C39 C 1.1834(2) -0.00304(6) 0.37639(11) 0.0316(4) Uani 1 d . .
H39 H 1.2453 -0.0261 0.379 0.038 Uiso 1 calc . .
C40 C 1.0489(2) -0.00817(6) 0.39685(11) 0.0296(4) Uani 1 d . .
H40 H 1.0183 -0.0349 0.413 0.036 Uiso 1 calc . .
C41 C 0.95841(19) 0.02569(5) 0.39392(10) 0.0242(3) Uani 1 d . .
H41 H 0.8667 0.022 0.4086 0.029 Uiso 1 calc . .
C45 C 0.4575(3) -0.09132(7) 0.25658(14) 0.0450(5) Uani 1 d . .
H45A H 0.438 -0.0956 0.3109 0.054 Uiso 1 calc A 1
H45B H 0.5442 -0.1059 0.2463 0.054 Uiso 1 calc A 1
C46 C 0.7519(3) -0.09332(7) 0.12591(13) 0.0472(6) Uani 1 d . .
H46A H 0.7815 -0.0784 0.08 0.057 Uiso 1 calc . .
H46B H 0.6504 -0.0939 0.1245 0.057 Uiso 1 calc . .
C47 C 0.8084(3) -0.13718(7) 0.12819(14) 0.0532(7) Uani 1 d . .
H47A H 0.8323 -0.1466 0.0767 0.064 Uiso 1 calc B 1
H47B H 0.7418 -0.1571 0.1489 0.064 Uiso 1 calc B 1
C50 C 0.7710(3) -0.07774(9) 0.43773(15) 0.0492(6) Uani 1 d . .
H50A H 0.8257 -0.0636 0.4792 0.059 Uiso 1 calc . .
H50B H 0.8331 -0.0949 0.4074 0.059 Uiso 1 calc . .
C51 C 0.6598(3) -0.10458(9) 0.46987(16) 0.0527(6) Uani 1 d . .
H51A H 0.6894 -0.1162 0.5203 0.063 Uiso 1 calc . .
H51B H 0.634 -0.1279 0.4349 0.063 Uiso 1 calc . .
C52 C 0.5422(3) -0.07414(10) 0.47668(14) 0.0531(6) Uani 1 d . .
H52A H 0.5252 -0.0684 0.5309 0.064 Uiso 1 calc . .
H52B H 0.4571 -0.0853 0.4513 0.064 Uiso 1 calc . .
C53 C 0.5894(3) -0.03478(9) 0.43675(14) 0.0471(6) Uani 1 d . .
H53A H 0.5131 -0.0225 0.405 0.057 Uiso 1 calc . .
H53B H 0.6226 -0.0136 0.4746 0.057 Uiso 1 calc . .
C48 C 0.9349(4) -0.13332(10) 0.18067(19) 0.0661(8) Uani 0.650(6) d C 1
H48A H 1.0147 -0.123 0.1533 0.079 Uiso 0.650(6) calc C 1
H48B H 0.9587 -0.1603 0.206 0.079 Uiso 0.650(6) calc C 1
C49 C 0.8857(6) -0.10128(15) 0.2365(3) 0.0451(10) Uani 0.650(6) d C 1
H49A H 0.831 -0.115 0.2756 0.054 Uiso 0.650(6) calc C 1
H49B H 0.9646 -0.0869 0.2625 0.054 Uiso 0.650(6) calc C 1
C48A C 0.9349(4) -0.13332(10) 0.18067(19) 0.0661(8) Uani 0.350(6) d C 2
H48C H 1.0175 -0.1379 0.151 0.079 Uiso 0.350(6) calc C 2
H48D H 0.9331 -0.1553 0.2204 0.079 Uiso 0.350(6) calc C 2
C49A C 0.9439(10) -0.0904(3) 0.2188(6) 0.050(2) Uani 0.350(6) d C 2
H49C H 0.9551 -0.0927 0.275 0.06 Uiso 0.350(6) calc C 2
H49D H 1.0197 -0.0734 0.1994 0.06 Uiso 0.350(6) calc C 2
C42 C 0.3515(8) -0.0350(3) 0.2013(3) 0.0402(13) Uani 0.650(6) d C 1
H42A H 0.3641 -0.0074 0.1767 0.048 Uiso 0.650(6) calc C 1
H42B H 0.2734 -0.0333 0.2352 0.048 Uiso 0.650(6) calc C 1
C43 C 0.3311(5) -0.06891(14) 0.1434(2) 0.0508(11) Uani 0.650(6) d C 1
H43A H 0.4052 -0.0697 0.1068 0.061 Uiso 0.650(6) calc C 1
H43B H 0.2407 -0.0672 0.1156 0.061 Uiso 0.650(6) calc C 1
C44 C 0.3406(6) -0.10880(12) 0.2055(3) 0.0543(14) Uani 0.650(6) d C 1
H44A H 0.255 -0.1123 0.233 0.065 Uiso 0.650(6) calc C 1
H44B H 0.3652 -0.1356 0.181 0.065 Uiso 0.650(6) calc C 1
C42A C 0.3587(13) -0.0408(4) 0.1715(8) 0.047(3) Uani 0.350(6) d C 2
H42C H 0.3261 -0.0114 0.17 0.056 Uiso 0.350(6) calc C 2
H42D H 0.3979 -0.0478 0.1221 0.056 Uiso 0.350(6) calc C 2
C43A C 0.2468(6) -0.06957(17) 0.1882(3) 0.0318(15) Uani 0.350(6) d C 2
H43C H 0.1712 -0.071 0.1486 0.038 Uiso 0.350(6) calc C 2
H43D H 0.2124 -0.0673 0.2403 0.038 Uiso 0.350(6) calc C 2
C44A C 0.3927 -0.1098 0.177 0.052(2) Uani 0.350(6) d C 2
H44C H 0.3632 -0.1394 0.1796 0.063 Uiso 0.350(6) calc C 2
H44D H 0.4492 -0.1047 0.1325 0.063 Uiso 0.350(6) calc C 2

loop_
_atom_site_aniso_label
_atom_site_aniso_U_11
_atom_site_aniso_U_22
_atom_site_aniso_U_33
_atom_site_aniso_U_23
_atom_site_aniso_U_13
_atom_site_aniso_U_12
Se 0.02035(9) 0.01761(9) 0.01815(8) 0.00176(6) 0.00119(6) -0.00262(6)
K 0.0382(2) 0.02270(18) 0.02559(18) -0.00360(14) 0.00409(15) -0.00240(15)
Si1 0.0194(2) 0.0172(2) 0.01471(19) 0.00014(15) 0.00285(15) -0.00031(15)
Si2 0.0185(2) 0.01401(19) 0.01764(19) 0.00042(14) 0.00108(15) 0.00105(15)
Al 0.0177(2) 0.0131(2) 0.0145(2) -0.00066(15) 0.00039(16) -0.00019(16)
O1 0.0290(6) 0.0185(5) 0.0174(5) 0.0025(4) 0.0026(4) 0.0032(5)
O2 0.0204(5) 0.0187(5) 0.0183(5) 0.0038(4) -0.0004(4) -0.0015(4)
O3 0.0412(9) 0.0342(9) 0.0934(15) 0.0056(9) -0.0148(9) -0.0055(7)
O4 0.0728(12) 0.0330(8) 0.0372(8) -0.0074(6) 0.0028(8) 0.0140(8)
O5 0.0339(7) 0.0409(8) 0.0324(7) 0.0079(6) 0.0077(6) 0.0021(6)
N1 0.0187(6) 0.0149(6) 0.0152(6) -0.0011(5) 0.0014(5) -0.0020(5)
N2 0.0181(6) 0.0145(6) 0.0169(6) -0.0011(5) -0.0003(5) -0.0006(5)
C1 0.0222(8) 0.0161(7) 0.0132(7) -0.0004(5) 0.0004(5) -0.0019(6)
C2 0.0217(8) 0.0198(8) 0.0262(8) -0.0003(6) -0.0004(6) -0.0012(6)
C3 0.0229(8) 0.0233(8) 0.0306(9) -0.0009(7) -0.0043(7) -0.0047(7)
C4 0.0330(9) 0.0180(8) 0.0241(8) -0.0034(6) -0.0031(7) -0.0062(7)
C5 0.0299(9) 0.0175(8) 0.0223(8) -0.0044(6) 0.0031(6) 0.0005(6)
C6 0.0236(8) 0.0189(8) 0.0172(7) -0.0026(6) 0.0019(6) -0.0009(6)
C7 0.0187(9) 0.0236(9) 0.0598(13) -0.0063(8) 0.0005(8) -0.0002(7)
C8 0.0269(10) 0.0395(12) 0.0724(16) 0.0232(11) 0.0063(10) 0.0068(9)
C9 0.0273(10) 0.0513(13) 0.0449(12) -0.0109(10) 0.0016(8) 0.0093(9)
C10 0.0224(8) 0.0213(8) 0.0332(9) -0.0077(7) 0.0041(7) 0.0023(6)
C11 0.0307(10) 0.0379(11) 0.0455(12) -0.0029(9) 0.0155(9) -0.0001(8)
C12 0.0275(10) 0.0330(10) 0.0425(11) -0.0038(8) -0.0038(8) 0.0050(8)
C13 0.0317(9) 0.0285(9) 0.0168(7) -0.0005(6) 0.0028(6) 0.0027(7)
C14 0.0238(8) 0.0274(9) 0.0268(8) -0.0006(7) 0.0076(7) -0.0029(7)
C15 0.0216(8) 0.0270(9) 0.0258(8) 0.0019(7) 0.0005(6) 0.0037(7)
C16 0.0327(9) 0.0162(8) 0.0325(9) 0.0026(7) -0.0034(7) 0.0000(7)
C17 0.0229(8) 0.0135(7) 0.0194(7) -0.0016(6) -0.0021(6) 0.0017(6)
C18 0.0263(8) 0.0170(7) 0.0206(8) -0.0015(6) 0.0006(6) 0.0025(6)
C19 0.0369(10) 0.0245(8) 0.0205(8) -0.0052(6) 0.0006(7) 0.0046(7)
C20 0.0393(10) 0.0243(9) 0.0273(9) -0.0087(7) -0.0093(8) -0.0001(8)
C21 0.0271(9) 0.0233(8) 0.0332(9) -0.0054(7) -0.0060(7) -0.0033(7)
C22 0.0238(8) 0.0171(7) 0.0259(8) -0.0019(6) -0.0010(6) -0.0004(6)
C23 0.0274(9) 0.0226(8) 0.0220(8) -0.0030(6) 0.0067(6) 0.0005(7)
C24 0.0432(11) 0.0334(10) 0.0335(10) 0.0058(8) 0.0137(8) 0.0008(9)
C25 0.0291(9) 0.0308(10) 0.0334(9) -0.0068(7) 0.0008(7) 0.0065(8)
C26 0.0203(8) 0.0242(8) 0.0322(9) -0.0025(7) 0.0027(7) -0.0039(7)
C27 0.0285(10) 0.0298(10) 0.0470(11) 0.0031(8) 0.0048(8) -0.0076(8)
C28 0.0196(8) 0.0280(9) 0.0453(11) -0.0024(8) 0.0045(7) -0.0014(7)
C29 0.0203(8) 0.0173(7) 0.0177(7) 0.0010(6) -0.0009(6) -0.0017(6)
C30 0.0245(8) 0.0185(8) 0.0187(7) -0.0003(6) -0.0030(6) 0.0038(6)
C31 0.0291(9) 0.0213(8) 0.0202(8) 0.0000(6) -0.0006(6) 0.0023(7)
C32 0.0404(11) 0.0303(9) 0.0207(8) 0.0010(7) 0.0022(7) 0.0072(8)
C33 0.0503(12) 0.0273(9) 0.0207(8) -0.0050(7) -0.0076(8) 0.0082(8)
C34 0.0466(11) 0.0228(9) 0.0279(9) -0.0024(7) -0.0116(8) -0.0011(8)
C35 0.0339(9) 0.0230(8) 0.0233(8) 0.0017(7) -0.0060(7) -0.0019(7)
C36 0.0249(8) 0.0191(8) 0.0164(7) -0.0007(6) -0.0017(6) 0.0020(6)
C37 0.0263(9) 0.0245(8) 0.0256(8) 0.0019(7) 0.0006(7) 0.0016(7)
C38 0.0273(9) 0.0343(10) 0.0303(9) 0.0021(7) 0.0013(7) 0.0081(8)
C39 0.0369(10) 0.0263(9) 0.0315(9) 0.0012(7) -0.0013(8) 0.0124(8)
C40 0.0388(10) 0.0203(8) 0.0296(9) 0.0030(7) -0.0007(7) 0.0032(7)
C41 0.0294(9) 0.0203(8) 0.0230(8) 0.0015(6) 0.0013(7) 0.0014(7)
C45 0.0531(14) 0.0376(12) 0.0437(12) 0.0040(9) -0.0036(10) -0.0064(10)
C46 0.0697(16) 0.0375(12) 0.0351(11) -0.0023(9) 0.0083(11) 0.0098(11)
C47 0.090(2) 0.0295(11) 0.0399(12) -0.0014(9) 0.0008(12) 0.0089(12)
C50 0.0443(13) 0.0527(14) 0.0511(14) 0.0161(11) 0.0083(10) 0.0064(11)
C51 0.0559(15) 0.0496(14) 0.0527(14) 0.0149(11) 0.0046(12) -0.0097(12)
C52 0.0416(13) 0.0795(19) 0.0390(12) 0.0068(12) 0.0106(10) -0.0114(12)
C53 0.0432(13) 0.0587(15) 0.0403(12) -0.0013(10) 0.0103(10) 0.0079(11)
C48 0.074(2) 0.0518(16) 0.0714(19) -0.0203(14) -0.0058(15) 0.0250(15)
C49 0.052(3) 0.039(2) 0.043(2) -0.0075(17) -0.0032(19) 0.008(2)
C48A 0.074(2) 0.0518(16) 0.0714(19) -0.0203(14) -0.0058(15) 0.0250(15)
C49A 0.042(5) 0.040(5) 0.067(6) -0.009(4) 0.002(4) 0.008(4)
C42 0.041(2) 0.034(3) 0.045(3) -0.006(2) -0.006(2) -0.0024(18)
C43 0.057(3) 0.047(3) 0.047(2) -0.0042(18) -0.0091(18) 0.0011(19)
C44 0.075(3) 0.0227(17) 0.063(3) -0.0032(17) -0.030(3) 0.0004(18)
C42A 0.032(4) 0.029(6) 0.078(9) 0.005(7) -0.010(6) 0.002(3)
C43A 0.029(3) 0.027(3) 0.041(3) -0.001(2) 0.008(2) -0.002(2)
C44A 0.057(5) 0.046(5) 0.053(5) 0.007(4) 0.003(4) -0.016(4)

loop_
_atom_type_symbol
_atom_type_description
_atom_type_scat_dispersion_real
_atom_type_scat_dispersion_imag
_atom_type_scat_source
C C 0.0181 0.0091 'International Tables Vol C Tables 4.2.6.8 and 6.1.1.4'
H H 0 0 'International Tables Vol C Tables 4.2.6.8 and 6.1.1.4'
N N 0.0311 0.018 'International Tables Vol C Tables 4.2.6.8 and 6.1.1.4'
O O 0.0492 0.0322 'International Tables Vol C Tables 4.2.6.8 and 6.1.1.4'
Al Al 0.213 0.2455 'International Tables Vol C Tables 4.2.6.8 and 6.1.1.4'
Si Si 0.2541 0.3302 'International Tables Vol C Tables 4.2.6.8 and 6.1.1.4'
K K 0.3868 1.0657 'International Tables Vol C Tables 4.2.6.8 and 6.1.1.4'
Se Se -0.7943 1.1372 'International Tables Vol C Tables 4.2.6.8 and 6.1.1.4'

loop_
_exptl_crystal_face_index_h
_exptl_crystal_face_index_k
_exptl_crystal_face_index_l
_exptl_crystal_face_perp_dist
6 -3 4 0.0475
1 -7 10 0.0608
0 -20 3 0.0323
-3 3 10 0.0629
0 20 -1 0.0282
1 -20 -1 0.0286
2 -17 -5 0.036
1 19 -5 0.027
3 0 -10 0.0457
2 19 1 0.036
3 17 -4 0.0282
-3 -9 9 0.0447
-3 -18 2 0.0285
0 -14 -8 0.0442
6 6 3 0.0466
-5 -7 6 0.0375
1 4 -11 0.0475
-5 6 6 0.0417
2 -15 7 0.0448
5 -14 1 0.038
5 -7 -5 0.0404
-3 4 -10 0.0574
-6 0 -2 0.0577
6 4 -5 0.0369

loop_
_geom_angle_atom_site_label_1
_geom_angle_atom_site_label_2
_geom_angle_atom_site_label_3
_geom_angle
_geom_angle_site_symmetry_1
_geom_angle_site_symmetry_3
_geom_angle_publ_flag
C29 Se Al 69.19(5) . . ?
C29 Se K 105.94(5) . . ?
Al Se K 113.954(13) . . ?
O4 K O3 80.78(6) . . ?
O4 K O5 86.80(5) . . ?
O3 K O5 76.31(5) . . ?
O4 K C5 73.42(5) . . ?
O3 K C5 102.55(6) . . ?
O5 K C5 160.03(5) . . ?
O4 K C4 79.24(5) . . ?
O3 K C4 80.10(6) . . ?
O5 K C4 154.21(5) . . ?
C5 K C4 24.55(5) . . ?
O4 K Se 157.42(5) . . ?
O3 K Se 121.77(4) . . ?
O5 K Se 97.07(3) . . ?
C5 K Se 100.22(3) . . ?
C4 K Se 104.15(3) . . ?
O4 K C6 91.44(5) . . ?
O3 K C6 122.12(5) . . ?
O5 K C6 160.97(5) . . ?
C5 K C6 24.08(4) . . ?
C4 K C6 42.33(4) . . ?
Se K C6 77.67(3) . . ?
O4 K C41 103.84(5) . . ?
O3 K C41 141.64(6) . . ?
O5 K C41 66.12(4) . . ?
C5 K C41 115.37(4) . . ?
C4 K C41 138.25(4) . . ?
Se K C41 58.58(3) . . ?
C6 K C41 96.05(4) . . ?
O4 K C53 105.48(6) . . ?
O3 K C53 69.02(7) . . ?
O5 K C53 21.90(5) . . ?
C5 K C53 171.49(6) . . ?
C4 K C53 147.23(6) . . ?
Se K C53 83.92(5) . . ?
C6 K C53 161.57(5) . . ?
C41 K C53 73.13(5) . . ?
O1 Si1 N1 108.13(6) . . ?
O1 Si1 C13 107.31(7) . . ?
N1 Si1 C13 112.33(7) . . ?
O1 Si1 C14 108.72(7) . . ?
N1 Si1 C14 111.52(7) . . ?
C13 Si1 C14 108.69(8) . . ?
O1 Si2 N2 107.85(6) . . ?
O1 Si2 C16 108.09(8) . . ?
N2 Si2 C16 112.06(7) . . ?
O1 Si2 C15 106.44(7) . . ?
N2 Si2 C15 114.10(7) . . ?
C16 Si2 C15 108.00(8) . . ?
O2 Al N2 108.18(6) . . ?
O2 Al N1 123.30(6) . . ?
N2 Al N1 106.20(6) . . ?
O2 Al Se 79.79(4) . . ?
N2 Al Se 129.67(5) . . ?
N1 Al Se 109.64(4) . . ?
Si1 O1 Si2 131.55(7) . . ?
C29 O2 Al 107.24(10) . . ?
C42 O3 C45 108.2(4) . . ?
C45 O3 C42A 102.9(5) . . ?
C42 O3 K 125.5(4) . . ?
C45 O3 K 125.06(14) . . ?
C42A O3 K 123.1(5) . . ?
C49 O4 C46 108.2(2) . . ?
C46 O4 C49A 110.4(4) . . ?
C49 O4 K 121.73(19) . . ?
C46 O4 K 126.84(14) . . ?
C49A O4 K 121.9(3) . . ?
C53 O5 C50 102.62(17) . . ?
C53 O5 K 112.64(13) . . ?
C50 O5 K 144.37(13) . . ?
C1 N1 Si1 118.58(10) . . ?
C1 N1 Al 122.96(10) . . ?
Si1 N1 Al 118.38(7) . . ?
C17 N2 Si2 116.78(10) . . ?
C17 N2 Al 119.05(10) . . ?
Si2 N2 Al 124.15(7) . . ?
C6 C1 C2 118.67(15) . . ?
C6 C1 N1 120.78(14) . . ?
C2 C1 N1 120.53(14) . . ?
C3 C2 C1 119.49(16) . . ?
C3 C2 C7 118.44(16) . . ?
C1 C2 C7 122.07(15) . . ?
C4 C3 C2 121.76(16) . . ?
C4 C3 H3 119.1 . . ?
C2 C3 H3 119.1 . . ?
C3 C4 C5 118.69(16) . . ?
C3 C4 K 90.49(11) . . ?
C5 C4 K 73.55(10) . . ?
C3 C4 H4 120.7 . . ?
C5 C4 H4 120.7 . . ?
K C4 H4 105.6 . . ?
C4 C5 C6 121.61(16) . . ?
C4 C5 K 81.91(10) . . ?
C6 C5 K 86.98(10) . . ?
C4 C5 H5 119.2 . . ?
C6 C5 H5 119.2 . . ?
K C5 H5 101.4 . . ?
C5 C6 C1 119.72(15) . . ?
C5 C6 C10 118.14(15) . . ?
C1 C6 C10 122.14(14) . . ?
C5 C6 K 68.94(9) . . ?
C1 C6 K 92.39(9) . . ?
C10 C6 K 108.66(10) . . ?
C2 C7 C8 111.73(18) . . ?
C2 C7 C9 112.12(17) . . ?
C8 C7 C9 109.79(17) . . ?
C2 C7 H7 107.7 . . ?
C8 C7 H7 107.7 . . ?
C9 C7 H7 107.7 . . ?
C7 C8 H8A 109.5 . . ?
C7 C8 H8B 109.5 . . ?
H8A C8 H8B 109.5 . . ?
C7 C8 H8C 109.5 . . ?
H8A C8 H8C 109.5 . . ?
H8B C8 H8C 109.5 . . ?
C7 C9 H9A 109.5 . . ?
C7 C9 H9B 109.5 . . ?
H9A C9 H9B 109.5 . . ?
C7 C9 H9C 109.5 . . ?
H9A C9 H9C 109.5 . . ?
H9B C9 H9C 109.5 . . ?
C6 C10 C12 111.85(15) . . ?
C6 C10 C11 110.69(15) . . ?
C12 C10 C11 109.65(16) . . ?
C6 C10 H10 108.2 . . ?
C12 C10 H10 108.2 . . ?
C11 C10 H10 108.2 . . ?
C10 C11 H11A 109.5 . . ?
C10 C11 H11B 109.5 . . ?
H11A C11 H11B 109.5 . . ?
C10 C11 H11C 109.5 . . ?
H11A C11 H11C 109.5 . . ?
H11B C11 H11C 109.5 . . ?
C10 C12 H12A 109.5 . . ?
C10 C12 H12B 109.5 . . ?
H12A C12 H12B 109.5 . . ?
C10 C12 H12C 109.5 . . ?
H12A C12 H12C 109.5 . . ?
H12B C12 H12C 109.5 . . ?
Si1 C13 H13A 109.5 . . ?
Si1 C13 H13B 109.5 . . ?
H13A C13 H13B 109.5 . . ?
Si1 C13 H13C 109.5 . . ?
H13A C13 H13C 109.5 . . ?
H13B C13 H13C 109.5 . . ?
Si1 C14 H14A 109.5 . . ?
Si1 C14 H14B 109.5 . . ?
H14A C14 H14B 109.5 . . ?
Si1 C14 H14C 109.5 . . ?
H14A C14 H14C 109.5 . . ?
H14B C14 H14C 109.5 . . ?
Si2 C15 H15A 109.5 . . ?
Si2 C15 H15B 109.5 . . ?
H15A C15 H15B 109.5 . . ?
Si2 C15 H15C 109.5 . . ?
H15A C15 H15C 109.5 . . ?
H15B C15 H15C 109.5 . . ?
Si2 C16 H16A 109.5 . . ?
Si2 C16 H16B 109.5 . . ?
H16A C16 H16B 109.5 . . ?
Si2 C16 H16C 109.5 . . ?
H16A C16 H16C 109.5 . . ?
H16B C16 H16C 109.5 . . ?
C18 C17 C22 119.23(15) . . ?
C18 C17 N2 120.70(15) . . ?
C22 C17 N2 120.07(14) . . ?
C19 C18 C17 119.02(16) . . ?
C19 C18 C23 118.04(15) . . ?
C17 C18 C23 122.93(15) . . ?
C20 C19 C18 121.65(17) . . ?
C20 C19 H19 119.2 . . ?
C18 C19 H19 119.2 . . ?
C19 C20 C21 119.22(16) . . ?
C19 C20 H20 120.4 . . ?
C21 C20 H20 120.4 . . ?
C20 C21 C22 121.51(17) . . ?
C20 C21 H21 119.2 . . ?
C22 C21 H21 119.2 . . ?
C21 C22 C17 119.33(16) . . ?
C21 C22 C26 118.04(16) . . ?
C17 C22 C26 122.61(15) . . ?
C18 C23 C25 110.63(15) . . ?
C18 C23 C24 112.30(16) . . ?
C25 C23 C24 109.62(15) . . ?
C18 C23 H23 108.1 . . ?
C25 C23 H23 108.1 . . ?
C24 C23 H23 108.1 . . ?
C23 C24 H24A 109.5 . . ?
C23 C24 H24B 109.5 . . ?
H24A C24 H24B 109.5 . . ?
C23 C24 H24C 109.5 . . ?
H24A C24 H24C 109.5 . . ?
H24B C24 H24C 109.5 . . ?
C23 C25 H25A 109.5 . . ?
C23 C25 H25B 109.5 . . ?
H25A C25 H25B 109.5 . . ?
C23 C25 H25C 109.5 . . ?
H25A C25 H25C 109.5 . . ?
H25B C25 H25C 109.5 . . ?
C22 C26 C28 111.37(15) . . ?
C22 C26 C27 112.81(15) . . ?
C28 C26 C27 109.48(15) . . ?
C22 C26 H26 107.7 . . ?
C28 C26 H26 107.7 . . ?
C27 C26 H26 107.7 . . ?
C26 C27 H27A 109.5 . . ?
C26 C27 H27B 109.5 . . ?
H27A C27 H27B 109.5 . . ?
C26 C27 H27C 109.5 . . ?
H27A C27 H27C 109.5 . . ?
H27B C27 H27C 109.5 . . ?
C26 C28 H28A 109.5 . . ?
C26 C28 H28B 109.5 . . ?
H28A C28 H28B 109.5 . . ?
C26 C28 H28C 109.5 . . ?
H28A C28 H28C 109.5 . . ?
H28B C28 H28C 109.5 . . ?
O2 C29 C36 110.24(13) . . ?
O2 C29 C30 111.59(13) . . ?
C36 C29 C30 108.74(13) . . ?
O2 C29 Se 103.52(10) . . ?
C36 C29 Se 113.81(11) . . ?
C30 C29 Se 108.92(11) . . ?
C35 C30 C31 119.05(16) . . ?
C35 C30 C29 119.25(15) . . ?
C31 C30 C29 121.68(15) . . ?
C32 C31 C30 120.56(17) . . ?
C32 C31 H31 119.7 . . ?
C30 C31 H31 119.7 . . ?
C31 C32 C33 120.08(18) . . ?
C31 C32 H32 120 . . ?
C33 C32 H32 120 . . ?
C34 C33 C32 119.42(17) . . ?
C34 C33 H33 120.3 . . ?
C32 C33 H33 120.3 . . ?
C33 C34 C35 120.66(18) . . ?
C33 C34 H34 119.7 . . ?
C35 C34 H34 119.7 . . ?
C30 C35 C34 120.21(18) . . ?
C30 C35 H35 119.9 . . ?
C34 C35 H35 119.9 . . ?
C41 C36 C37 118.82(16) . . ?
C41 C36 C29 123.11(15) . . ?
C37 C36 C29 117.91(15) . . ?
C38 C37 C36 120.55(17) . . ?
C38 C37 H37 119.7 . . ?
C36 C37 H37 119.7 . . ?
C39 C38 C37 120.33(18) . . ?
C39 C38 H38 119.8 . . ?
C37 C38 H38 119.8 . . ?
C40 C39 C38 119.58(17) . . ?
C40 C39 H39 120.2 . . ?
C38 C39 H39 120.2 . . ?
C39 C40 C41 120.32(17) . . ?
C39 C40 H40 119.8 . . ?
C41 C40 H40 119.8 . . ?
C36 C41 C40 120.40(17) . . ?
C36 C41 K 103.92(11) . . ?
C40 C41 K 104.59(12) . . ?
C36 C41 H41 119.8 . . ?
C40 C41 H41 119.8 . . ?
K C41 H41 60.3 . . ?
O3 C45 C44 108.0(2) . . ?
O3 C45 C44A 102.71(17) . . ?
O3 C45 H45A 110.1 . . ?
C44 C45 H45A 110.1 . . ?
O3 C45 H45B 110.1 . . ?
C44 C45 H45B 110.1 . . ?
H45A C45 H45B 108.4 . . ?
O4 C46 C47 106.8(2) . . ?
O4 C46 H46A 110.4 . . ?
C47 C46 H46A 110.4 . . ?
O4 C46 H46B 110.4 . . ?
C47 C46 H46B 110.4 . . ?
H46A C46 H46B 108.6 . . ?
C46 C47 C48A 103.2(2) . . ?
C46 C47 C48 103.2(2) . . ?
C46 C47 H47A 111.1 . . ?
C48 C47 H47A 111.1 . . ?
C46 C47 H47B 111.1 . . ?
C48 C47 H47B 111.1 . . ?
H47A C47 H47B 109.1 . . ?
O5 C50 C51 104.6(2) . . ?
O5 C50 H50A 110.8 . . ?
C51 C50 H50A 110.8 . . ?
O5 C50 H50B 110.8 . . ?
C51 C50 H50B 110.8 . . ?
H50A C50 H50B 108.9 . . ?
C50 C51 C52 103.1(2) . . ?
C50 C51 H51A 111.1 . . ?
C52 C51 H51A 111.1 . . ?
C50 C51 H51B 111.1 . . ?
C52 C51 H51B 111.1 . . ?
H51A C51 H51B 109.1 . . ?
C51 C52 C53 104.25(19) . . ?
C51 C52 H52A 110.9 . . ?
C53 C52 H52A 110.9 . . ?
C51 C52 H52B 110.9 . . ?
C53 C52 H52B 110.9 . . ?
H52A C52 H52B 108.9 . . ?
O5 C53 C52 106.1(2) . . ?
O5 C53 K 45.46(10) . . ?
C52 C53 K 139.74(17) . . ?
O5 C53 H53A 110.5 . . ?
C52 C53 H53A 110.5 . . ?
K C53 H53A 69.4 . . ?
O5 C53 H53B 110.5 . . ?
C52 C53 H53B 110.5 . . ?
K C53 H53B 107 . . ?
H53A C53 H53B 108.7 . . ?
C47 C48 C49 100.1(3) . . ?
C47 C48 H48A 111.8 . . ?
C49 C48 H48A 111.8 . . ?
C47 C48 H48B 111.8 . . ?
C49 C48 H48B 111.8 . . ?
H48A C48 H48B 109.5 . . ?
O4 C49 C48 106.6(3) . . ?
O4 C49 H49A 110.4 . . ?
C48 C49 H49A 110.4 . . ?
O4 C49 H49B 110.4 . . ?
C48 C49 H49B 110.4 . . ?
H49A C49 H49B 108.6 . . ?
C47 C48A C49A 111.7(4) . . ?
C47 C48A H48C 109.3 . . ?
C49A C48A H48C 109.3 . . ?
C47 C48A H48D 109.3 . . ?
C49A C48A H48D 109.3 . . ?
H48C C48A H48D 107.9 . . ?
O4 C49A C48A 100.2(5) . . ?
O4 C49A H49C 111.7 . . ?
C48A C49A H49C 111.7 . . ?
O4 C49A H49D 111.7 . . ?
C48A C49A H49D 111.7 . . ?
H49C C49A H49D 109.5 . . ?
O3 C42 C43 102.0(5) . . ?
O3 C42 H42A 111.4 . . ?
C43 C42 H42A 111.4 . . ?
O3 C42 H42B 111.4 . . ?
C43 C42 H42B 111.4 . . ?
H42A C42 H42B 109.2 . . ?
C42 C43 C44 96.2(4) . . ?
C42 C43 H43A 112.5 . . ?
C44 C43 H43A 112.5 . . ?
C42 C43 H43B 112.5 . . ?
C44 C43 H43B 112.5 . . ?
H43A C43 H43B 110 . . ?
C45 C44 C43 97.0(3) . . ?
C45 C44 H44A 112.4 . . ?
C43 C44 H44A 112.4 . . ?
C45 C44 H44B 112.4 . . ?
C43 C44 H44B 112.4 . . ?
H44A C44 H44B 109.9 . . ?
C43A C42A O3 104.2(9) . . ?
C43A C42A H42C 110.9 . . ?
O3 C42A H42C 110.9 . . ?
C43A C42A H42D 110.9 . . ?
O3 C42A H42D 110.9 . . ?
H42C C42A H42D 108.9 . . ?
C42A C43A C44A 80.5(5) . . ?
C42A C43A H43C 115.2 . . ?
C44A C43A H43C 115.2 . . ?
C42A C43A H43D 115.2 . . ?
C44A C43A H43D 115.2 . . ?
H43C C43A H43D 112.2 . . ?
C45 C44A C43A 86.0(2) . . ?
C45 C44A H44C 114.3 . . ?
C43A C44A H44C 114.3 . . ?
C45 C44A H44D 114.3 . . ?
C43A C44A H44D 114.3 . . ?
H44C C44A H44D 111.5 . . ?

loop_
_geom_bond_atom_site_label_1
_geom_bond_atom_site_label_2
_geom_bond_distance
_geom_bond_site_symmetry_2
_geom_bond_publ_flag
Se C29 2.0484(16) . ?
Se Al 2.4255(5) . ?
Se K 3.3501(4) . ?
K O4 2.6930(16) . ?
K O3 2.7062(17) . ?
K O5 2.7322(14) . ?
K C5 3.1966(17) . ?
K C4 3.2999(18) . ?
K C6 3.4207(16) . ?
K C41 3.4844(18) . ?
K C53 3.538(2) . ?
Si1 O1 1.6383(12) . ?
Si1 N1 1.7279(13) . ?
Si1 C13 1.8627(17) . ?
Si1 C14 1.8743(18) . ?
Si2 O1 1.6430(12) . ?
Si2 N2 1.7274(13) . ?
Si2 C16 1.8655(18) . ?
Si2 C15 1.8699(18) . ?
Al O2 1.7687(12) . ?
Al N2 1.8477(14) . ?
Al N1 1.8526(13) . ?
O2 C29 1.3983(19) . ?
O3 C42 1.379(8) . ?
O3 C45 1.422(3) . ?
O3 C42A 1.604(13) . ?
O4 C49 1.400(5) . ?
O4 C46 1.439(3) . ?
O4 C49A 1.516(9) . ?
O5 C53 1.430(3) . ?
O5 C50 1.439(3) . ?
N1 C1 1.4284(19) . ?
N2 C17 1.448(2) . ?
C1 C6 1.410(2) . ?
C1 C2 1.417(2) . ?
C2 C3 1.396(2) . ?
C2 C7 1.518(2) . ?
C3 C4 1.384(3) . ?
C3 H3 0.95 . ?
C4 C5 1.385(3) . ?
C4 H4 0.95 . ?
C5 C6 1.398(2) . ?
C5 H5 0.95 . ?
C6 C10 1.521(2) . ?
C7 C8 1.529(3) . ?
C7 C9 1.534(3) . ?
C7 H7 1 . ?
C8 H8A 0.98 . ?
C8 H8B 0.98 . ?
C8 H8C 0.98 . ?
C9 H9A 0.98 . ?
C9 H9B 0.98 . ?
C9 H9C 0.98 . ?
C10 C12 1.527(3) . ?
C10 C11 1.532(3) . ?
C10 H10 1 . ?
C11 H11A 0.98 . ?
C11 H11B 0.98 . ?
C11 H11C 0.98 . ?
C12 H12A 0.98 . ?
C12 H12B 0.98 . ?
C12 H12C 0.98 . ?
C13 H13A 0.98 . ?
C13 H13B 0.98 . ?
C13 H13C 0.98 . ?
C14 H14A 0.98 . ?
C14 H14B 0.98 . ?
C14 H14C 0.98 . ?
C15 H15A 0.98 . ?
C15 H15B 0.98 . ?
C15 H15C 0.98 . ?
C16 H16A 0.98 . ?
C16 H16B 0.98 . ?
C16 H16C 0.98 . ?
C17 C18 1.415(2) . ?
C17 C22 1.417(2) . ?
C18 C19 1.400(2) . ?
C18 C23 1.520(2) . ?
C19 C20 1.382(3) . ?
C19 H19 0.95 . ?
C20 C21 1.383(3) . ?
C20 H20 0.95 . ?
C21 C22 1.394(2) . ?
C21 H21 0.95 . ?
C22 C26 1.523(2) . ?
C23 C25 1.531(2) . ?
C23 C24 1.534(2) . ?
C23 H23 1 . ?
C24 H24A 0.98 . ?
C24 H24B 0.98 . ?
C24 H24C 0.98 . ?
C25 H25A 0.98 . ?
C25 H25B 0.98 . ?
C25 H25C 0.98 . ?
C26 C28 1.531(3) . ?
C26 C27 1.537(2) . ?
C26 H26 1 . ?
C27 H27A 0.98 . ?
C27 H27B 0.98 . ?
C27 H27C 0.98 . ?
C28 H28A 0.98 . ?
C28 H28B 0.98 . ?
C28 H28C 0.98 . ?
C29 C36 1.521(2) . ?
C29 C30 1.530(2) . ?
C30 C35 1.386(2) . ?
C30 C31 1.394(2) . ?
C31 C32 1.390(2) . ?
C31 H31 0.95 . ?
C32 C33 1.390(3) . ?
C32 H32 0.95 . ?
C33 C34 1.380(3) . ?
C33 H33 0.95 . ?
C34 C35 1.394(3) . ?
C34 H34 0.95 . ?
C35 H35 0.95 . ?
C36 C41 1.395(2) . ?
C36 C37 1.396(3) . ?
C37 C38 1.390(3) . ?
C37 H37 0.95 . ?
C38 C39 1.387(3) . ?
C38 H38 0.95 . ?
C39 C40 1.386(3) . ?
C39 H39 0.95 . ?
C40 C41 1.395(3) . ?
C40 H40 0.95 . ?
C41 H41 0.95 . ?
C45 C44 1.523(5) . ?
C45 C44A 1.616(2) . ?
C45 H45A 0.99 . ?
C45 H45B 0.99 . ?
C46 C47 1.503(3) . ?
C46 H46A 0.99 . ?
C46 H46B 0.99 . ?
C47 C48A 1.510(4) . ?
C47 C48 1.510(4) . ?
C47 H47A 0.99 . ?
C47 H47B 0.99 . ?
C50 C51 1.512(3) . ?
C50 H50A 0.99 . ?
C50 H50B 0.99 . ?
C51 C52 1.512(4) . ?
C51 H51A 0.99 . ?
C51 H51B 0.99 . ?
C52 C53 1.520(4) . ?
C52 H52A 0.99 . ?
C52 H52B 0.99 . ?
C53 H53A 0.99 . ?
C53 H53B 0.99 . ?
C48 C49 1.510(5) . ?
C48 H48A 0.99 . ?
C48 H48B 0.99 . ?
C49 H49A 0.99 . ?
C49 H49B 0.99 . ?
C48A C49A 1.526(9) . ?
C48A H48C 0.99 . ?
C48A H48D 0.99 . ?
C49A H49C 0.99 . ?
C49A H49D 0.99 . ?
C42 C43 1.491(6) . ?
C42 H42A 0.99 . ?
C42 H42B 0.99 . ?
C43 C44 1.674(6) . ?
C43 H43A 0.99 . ?
C43 H43B 0.99 . ?
C44 H44A 0.99 . ?
C44 H44B 0.99 . ?
C42A C43A 1.466(15) . ?
C42A H42C 0.99 . ?
C42A H42D 0.99 . ?
C43A C44A 1.934(6) . ?
C43A H43C 0.99 . ?
C43A H43D 0.99 . ?
C44A H44C 0.99 . ?
C44A H44D 0.99 . ?
